data_4125971
loop_
_publ_author_name
'Settineri, Nicholas S.'
'Garner, Mary E.'
'Arnold, John'

_publ_section_title
;
 A Thorium Chalcogenolate Series Generated by Atom Insertion into
 Thorium-Carbon Bonds.
;
_journal_issue 17
_journal_name_full 'Journal of the American Chemical Society'
_journal_page_first 6261
_journal_page_last 6269
_journal_paper_doi 10.1021/jacs.7b02356
_journal_volume 139
_journal_year 2017
_chemical_formula_sum 'C28 H62 N6 Si Te Th'
_chemical_formula_weight 870.56
_chemical_name_common nss045
_chemical_name_systematic Th(TeCH2SiMe3)(BIMA)3
_space_group_crystal_system triclinic
_space_group_IT_number 2
_space_group_name_Hall '-P 1'
_space_group_name_H-M_alt 'P -1'
_symmetry_space_group_name_Hall '-P 1'
_symmetry_space_group_name_H-M 'P -1'
_atom_sites_solution_hydrogens geom
_atom_sites_solution_primary iterative
_atom_sites_solution_secondary difmap
_audit_creation_method SHELXL-2014/7
_cell_angle_alpha 105.0224(18)
_cell_angle_beta 90.6966(18)
_cell_angle_gamma 104.7327(17)
_cell_formula_units_Z 4
_cell_length_a 13.6129(5)
_cell_length_b 16.3848(6)
_cell_length_c 17.5895(7)
_cell_measurement_reflns_used 9302
_cell_measurement_temperature 100(2)
_cell_measurement_theta_max 25.41
_cell_measurement_theta_min 2.30
_cell_volume 3651.8(2)
_computing_cell_refinement 'Bruker SAINT'
_computing_data_collection 'Bruker APEX2'
_computing_data_reduction 'Bruker SAINT'
_computing_molecular_graphics ORTEP-32
_computing_publication_material WinGX
_computing_structure_refinement 'SHELXL-2014/7 (Sheldrick, 2014)'
_computing_structure_solution 'SHELXT (Sheldrick 2008)'
_diffrn_ambient_temperature 100(2)
_diffrn_detector_area_resol_mean 8.366
_diffrn_measured_fraction_theta_full 0.997
_diffrn_measured_fraction_theta_max 0.993
_diffrn_measurement_device_type 'Bruker APEX-II CCD'
_diffrn_measurement_method 'phi and omega scans'
_diffrn_radiation_type MoK\a
_diffrn_radiation_wavelength 0.71073
_diffrn_reflns_av_R_equivalents 0.0435
_diffrn_reflns_av_unetI/netI 0.0220
_diffrn_reflns_Laue_measured_fraction_full 0.997
_diffrn_reflns_Laue_measured_fraction_max 0.993
_diffrn_reflns_limit_h_max 16
_diffrn_reflns_limit_h_min -16
_diffrn_reflns_limit_k_max 19
_diffrn_reflns_limit_k_min -19
_diffrn_reflns_limit_l_max 21
_diffrn_reflns_limit_l_min -21
_diffrn_reflns_number 177437
_diffrn_reflns_point_group_measured_fraction_full 0.997
_diffrn_reflns_point_group_measured_fraction_max 0.993
_diffrn_reflns_theta_full 25.000
_diffrn_reflns_theta_max 25.442
_diffrn_reflns_theta_min 1.203
_diffrn_source 'microfocus sealed tube'
_exptl_absorpt_coefficient_mu 4.923
_exptl_absorpt_correction_T_max 0.745
_exptl_absorpt_correction_T_min 0.567
_exptl_absorpt_correction_type multi-scan
_exptl_absorpt_process_details SADABS
_exptl_crystal_colour Colorless
_exptl_crystal_density_diffrn 1.583
_exptl_crystal_description Riod
_exptl_crystal_F_000 1712
_exptl_crystal_size_max 0.050
_exptl_crystal_size_mid 0.030
_exptl_crystal_size_min 0.030
_refine_diff_density_max 2.536
_refine_diff_density_min -1.047
_refine_diff_density_rms 0.131
_refine_ls_extinction_method none
_refine_ls_goodness_of_fit_ref 1.151
_refine_ls_hydrogen_treatment constr
_refine_ls_matrix_type full
_refine_ls_number_parameters 731
_refine_ls_number_reflns 13420
_refine_ls_number_restraints 0
_refine_ls_restrained_S_all 1.151
_refine_ls_R_factor_all 0.0341
_refine_ls_R_factor_gt 0.0293
_refine_ls_shift/su_max 0.003
_refine_ls_shift/su_mean 0.000
_refine_ls_structure_factor_coef Fsqd
_refine_ls_weighting_details 'w=1/[\s^2^(Fo^2^)+(0.0318P)^2^+8.3823P] where P=(Fo^2^+2Fc^2^)/3'
_refine_ls_weighting_scheme calc
_refine_ls_wR_factor_gt 0.0669
_refine_ls_wR_factor_ref 0.0688
_reflns_Friedel_coverage 0.000
_reflns_number_gt 12001
_reflns_number_total 13420
_reflns_threshold_expression 'I > 2\s(I)'
_cod_data_source_file ja7b02356_si_002.cif
_cod_data_source_block nss045
_cod_depositor_comments 'Adding full bibliography for 4125965--4125971.cif.'
_cod_database_code 4125971
_shelx_shelxl_version_number 2014/7
_shelx_space_group_comment
;
The symmetry employed for this shelxl refinement is uniquely defined
by the following loop, which should always be used as a source of
symmetry information in preference to the above space-group names.
They are only intended as comments.
;
_shelx_estimated_absorpt_t_min 0.791
_shelx_estimated_absorpt_t_max 0.866

loop_
_space_group_symop_operation_xyz
'x, y, z'
'-x, -y, -z'

loop_
_atom_site_label
_atom_site_type_symbol
_atom_site_fract_x
_atom_site_fract_y
_atom_site_fract_z
_atom_site_U_iso_or_equiv
_atom_site_adp_type
_atom_site_occupancy
_atom_site_site_symmetry_order
_atom_site_calc_flag
_atom_site_refinement_flags_posn
_atom_site_refinement_flags_adp
_atom_site_refinement_flags_occupancy
C1 C 0.3655(3) 0.4351(3) 0.3979(2) 0.0246(10) Uani 1 1 d . . .
H1A H 0.3075 0.3897 0.3664 0.037 Uiso 1 1 calc R U .
H1B H 0.3415 0.4689 0.4450 0.037 Uiso 1 1 calc R U .
H1C H 0.4153 0.4075 0.4139 0.037 Uiso 1 1 calc R U .
C2 C 0.4148(3) 0.4954(3) 0.3493(2) 0.0203(9) Uani 1 1 d . . .
H2 H 0.3633 0.5232 0.3335 0.024 Uiso 1 1 calc R U .
C3 C 0.5044(3) 0.5677(3) 0.3983(3) 0.0264(10) Uani 1 1 d . . .
H3A H 0.5537 0.5412 0.4166 0.040 Uiso 1 1 calc R U .
H3B H 0.4794 0.6030 0.4439 0.040 Uiso 1 1 calc R U .
H3C H 0.5375 0.6053 0.3656 0.040 Uiso 1 1 calc R U .
C4 C 0.4704(3) 0.4737(3) 0.2150(2) 0.0186(9) Uani 1 1 d . . .
C5 C 0.4657(4) 0.5642(3) 0.2115(3) 0.0249(10) Uani 1 1 d . . .
H5A H 0.5347 0.6005 0.2101 0.037 Uiso 1 1 calc R U .
H5B H 0.4354 0.5916 0.2583 0.037 Uiso 1 1 calc R U .
H5C H 0.4239 0.5591 0.1639 0.037 Uiso 1 1 calc R U .
C6 C 0.6349(3) 0.4850(3) 0.0827(3) 0.0257(10) Uani 1 1 d . . .
H6A H 0.6524 0.5394 0.1256 0.038 Uiso 1 1 calc R U .
H6B H 0.6498 0.4986 0.0323 0.038 Uiso 1 1 calc R U .
H6C H 0.6752 0.4461 0.0918 0.038 Uiso 1 1 calc R U .
C7 C 0.5222(3) 0.4398(3) 0.0803(2) 0.0180(9) Uani 1 1 d . . .
H7 H 0.4823 0.4809 0.0723 0.022 Uiso 1 1 calc R U .
C8 C 0.4918(3) 0.3573(3) 0.0118(2) 0.0216(9) Uani 1 1 d . . .
H8A H 0.5308 0.3166 0.0184 0.032 Uiso 1 1 calc R U .
H8B H 0.5061 0.3727 -0.0379 0.032 Uiso 1 1 calc R U .
H8C H 0.4188 0.3295 0.0109 0.032 Uiso 1 1 calc R U .
C9 C 0.1924(4) 0.3944(3) 0.2114(3) 0.0293(11) Uani 1 1 d . . .
H9A H 0.1746 0.3613 0.2506 0.044 Uiso 1 1 calc R U .
H9B H 0.1402 0.4248 0.2066 0.044 Uiso 1 1 calc R U .
H9C H 0.2586 0.4374 0.2283 0.044 Uiso 1 1 calc R U .
C10 C 0.1980(3) 0.3321(3) 0.1324(3) 0.0244(10) Uani 1 1 d . . .
H10 H 0.1291 0.2902 0.1155 0.029 Uiso 1 1 calc R U .
C11 C 0.2260(4) 0.3814(4) 0.0704(3) 0.0390(13) Uani 1 1 d . . .
H11A H 0.2931 0.4235 0.0862 0.059 Uiso 1 1 calc R U .
H11B H 0.1750 0.4128 0.0653 0.059 Uiso 1 1 calc R U .
H11C H 0.2282 0.3397 0.0195 0.059 Uiso 1 1 calc R U .
C12 C 0.2676(3) 0.2063(3) 0.0875(2) 0.0208(9) Uani 1 1 d . . .
C13 C 0.1835(4) 0.1608(3) 0.0215(3) 0.0357(12) Uani 1 1 d . . .
H13A H 0.1364 0.1973 0.0225 0.054 Uiso 1 1 calc R U .
H13B H 0.1465 0.1040 0.0288 0.054 Uiso 1 1 calc R U .
H13C H 0.2134 0.1516 -0.0294 0.054 Uiso 1 1 calc R U .
C14 C 0.4064(4) 0.1083(3) -0.0313(3) 0.0297(11) Uani 1 1 d . . .
H14A H 0.3689 0.1389 -0.0571 0.044 Uiso 1 1 calc R U .
H14B H 0.4087 0.0529 -0.0686 0.044 Uiso 1 1 calc R U .
H14C H 0.4761 0.1451 -0.0143 0.044 Uiso 1 1 calc R U .
C15 C 0.3530(3) 0.0896(3) 0.0403(3) 0.0229(10) Uani 1 1 d . . .
H15 H 0.2829 0.0506 0.0218 0.028 Uiso 1 1 calc R U .
C16 C 0.4100(3) 0.0429(3) 0.0823(3) 0.0269(10) Uani 1 1 d . . .
H16A H 0.4798 0.0794 0.0990 0.040 Uiso 1 1 calc R U .
H16B H 0.4117 -0.0133 0.0462 0.040 Uiso 1 1 calc R U .
H16C H 0.3752 0.0326 0.1287 0.040 Uiso 1 1 calc R U .
C17 C 0.1410(4) 0.1852(4) 0.2796(3) 0.0392(13) Uani 1 1 d . . .
H17A H 0.1493 0.2406 0.3205 0.059 Uiso 1 1 calc R U .
H17B H 0.0747 0.1452 0.2820 0.059 Uiso 1 1 calc R U .
H17C H 0.1445 0.1964 0.2275 0.059 Uiso 1 1 calc R U .
C18 C 0.2253(3) 0.1440(3) 0.2934(3) 0.0276(10) Uani 1 1 d . . .
H18 H 0.2213 0.1346 0.3473 0.033 Uiso 1 1 calc R U .
C19 C 0.2133(4) 0.0558(3) 0.2343(3) 0.0441(14) Uani 1 1 d . . .
H19A H 0.2178 0.0634 0.1809 0.066 Uiso 1 1 calc R U .
H19B H 0.1469 0.0165 0.2376 0.066 Uiso 1 1 calc R U .
H19C H 0.2676 0.0304 0.2461 0.066 Uiso 1 1 calc R U .
C20 C 0.4009(3) 0.2169(3) 0.3458(2) 0.0200(9) Uani 1 1 d . . .
C21 C 0.3851(4) 0.1794(4) 0.4161(3) 0.0375(13) Uani 1 1 d . . .
H21A H 0.3338 0.2019 0.4473 0.056 Uiso 1 1 calc R U .
H21B H 0.4496 0.1967 0.4489 0.056 Uiso 1 1 calc R U .
H21C H 0.3617 0.1153 0.3976 0.056 Uiso 1 1 calc R U .
C22 C 0.6323(4) 0.2191(3) 0.3802(3) 0.0295(11) Uani 1 1 d . . .
H22A H 0.5832 0.1654 0.3840 0.044 Uiso 1 1 calc R U .
H22B H 0.6887 0.2356 0.4211 0.044 Uiso 1 1 calc R U .
H22C H 0.6588 0.2091 0.3280 0.044 Uiso 1 1 calc R U .
C23 C 0.5798(3) 0.2926(3) 0.3917(2) 0.0216(9) Uani 1 1 d . . .
H23 H 0.5562 0.3038 0.4461 0.026 Uiso 1 1 calc R U .
C24 C 0.6534(4) 0.3773(3) 0.3838(3) 0.0352(12) Uani 1 1 d . . .
H24A H 0.6793 0.3668 0.3314 0.053 Uiso 1 1 calc R U .
H24B H 0.7106 0.3960 0.4244 0.053 Uiso 1 1 calc R U .
H24C H 0.6176 0.4232 0.3906 0.053 Uiso 1 1 calc R U .
C25 C 0.6809(3) 0.1463(3) 0.1554(3) 0.0197(9) Uani 1 1 d . . .
H25A H 0.6406 0.1270 0.1971 0.024 Uiso 1 1 calc R U .
H25B H 0.6561 0.1010 0.1048 0.024 Uiso 1 1 calc R U .
C26 C 0.8650(3) 0.2245(3) 0.2804(3) 0.0251(10) Uani 1 1 d . . .
H26A H 0.8390 0.2766 0.2913 0.038 Uiso 1 1 calc R U .
H26B H 0.9397 0.2426 0.2849 0.038 Uiso 1 1 calc R U .
H26C H 0.8413 0.1911 0.3186 0.038 Uiso 1 1 calc R U .
C27 C 0.8948(4) 0.1973(4) 0.1036(3) 0.0418(13) Uani 1 1 d . . .
H27A H 0.8842 0.2541 0.1029 0.063 Uiso 1 1 calc R U .
H27B H 0.8736 0.1558 0.0514 0.063 Uiso 1 1 calc R U .
H27C H 0.9671 0.2045 0.1170 0.063 Uiso 1 1 calc R U .
C28 C 0.8331(4) 0.0427(3) 0.1712(3) 0.0356(12) Uani 1 1 d . . .
H28A H 0.9054 0.0465 0.1811 0.053 Uiso 1 1 calc R U .
H28B H 0.8080 0.0044 0.1182 0.053 Uiso 1 1 calc R U .
H28C H 0.7941 0.0184 0.2105 0.053 Uiso 1 1 calc R U .
C29 C 0.2028(4) 0.9626(3) 0.4327(3) 0.0287(11) Uani 1 1 d . . .
H29A H 0.2483 0.9257 0.4125 0.043 Uiso 1 1 calc R U .
H29B H 0.2425 1.0186 0.4676 0.043 Uiso 1 1 calc R U .
H29C H 0.1684 0.9733 0.3884 0.043 Uiso 1 1 calc R U .
C30 C 0.1237(3) 0.9162(3) 0.4786(2) 0.0200(9) Uani 1 1 d . . .
H30 H 0.0787 0.9549 0.5001 0.024 Uiso 1 1 calc R U .
C31 C 0.1757(4) 0.8984(3) 0.5470(3) 0.0289(11) Uani 1 1 d . . .
H31A H 0.1241 0.8677 0.5757 0.043 Uiso 1 1 calc R U .
H31B H 0.2150 0.9540 0.5828 0.043 Uiso 1 1 calc R U .
H31C H 0.2216 0.8618 0.5267 0.043 Uiso 1 1 calc R U .
C32 C -0.0362(3) 0.8003(3) 0.4342(2) 0.0172(9) Uani 1 1 d . . .
C33 C -0.0873(4) 0.8400(3) 0.5048(3) 0.0255(10) Uani 1 1 d . . .
H33A H -0.1610 0.8133 0.4962 0.038 Uiso 1 1 calc R U .
H33B H -0.0733 0.9033 0.5120 0.038 Uiso 1 1 calc R U .
H33C H -0.0607 0.8290 0.5522 0.038 Uiso 1 1 calc R U .
C34 C -0.1903(3) 0.6251(3) 0.4416(3) 0.0264(10) Uani 1 1 d . . .
H34A H -0.1466 0.5855 0.4249 0.040 Uiso 1 1 calc R U .
H34B H -0.2602 0.5905 0.4430 0.040 Uiso 1 1 calc R U .
H34C H -0.1649 0.6639 0.4944 0.040 Uiso 1 1 calc R U .
C35 C -0.1889(3) 0.6797(3) 0.3835(2) 0.0193(9) Uani 1 1 d . . .
H35 H -0.2308 0.7218 0.4028 0.023 Uiso 1 1 calc R U .
C36 C -0.2360(3) 0.6201(3) 0.3027(3) 0.0228(10) Uani 1 1 d . . .
H36A H -0.2402 0.6559 0.2666 0.034 Uiso 1 1 calc R U .
H36B H -0.3045 0.5854 0.3079 0.034 Uiso 1 1 calc R U .
H36C H -0.1934 0.5806 0.2818 0.034 Uiso 1 1 calc R U .
C37 C -0.0549(5) 0.9402(4) 0.3212(3) 0.0470(15) Uani 1 1 d . . .
H37A H -0.0799 0.9067 0.3591 0.070 Uiso 1 1 calc R U .
H37B H -0.0973 0.9800 0.3194 0.070 Uiso 1 1 calc R U .
H37C H 0.0159 0.9744 0.3378 0.070 Uiso 1 1 calc R U .
C38 C -0.0601(3) 0.8779(3) 0.2402(3) 0.0252(10) Uani 1 1 d . . .
H38 H -0.0402 0.9140 0.2021 0.030 Uiso 1 1 calc R U .
C39 C -0.1678(4) 0.8209(3) 0.2141(4) 0.0430(14) Uani 1 1 d . . .
H39A H -0.1694 0.7815 0.1614 0.064 Uiso 1 1 calc R U .
H39B H -0.2135 0.8582 0.2126 0.064 Uiso 1 1 calc R U .
H39C H -0.1903 0.7862 0.2515 0.064 Uiso 1 1 calc R U .
C40 C 0.0618(3) 0.8048(3) 0.1743(2) 0.0211(9) Uani 1 1 d . . .
C41 C 0.0392(4) 0.8269(3) 0.0994(3) 0.0318(11) Uani 1 1 d . . .
H41A H -0.0338 0.8219 0.0924 0.048 Uiso 1 1 calc R U .
H41B H 0.0586 0.7862 0.0545 0.048 Uiso 1 1 calc R U .
H41C H 0.0781 0.8870 0.1025 0.048 Uiso 1 1 calc R U .
C42 C 0.2731(4) 0.8048(3) 0.1005(3) 0.0343(12) Uani 1 1 d . . .
H42A H 0.2452 0.8513 0.0914 0.051 Uiso 1 1 calc R U .
H42B H 0.3088 0.7828 0.0548 0.051 Uiso 1 1 calc R U .
H42C H 0.3209 0.8282 0.1479 0.051 Uiso 1 1 calc R U .
C43 C 0.1868(3) 0.7304(3) 0.1117(3) 0.0249(10) Uani 1 1 d . . .
H43 H 0.1382 0.7077 0.0632 0.030 Uiso 1 1 calc R U .
C44 C 0.2279(4) 0.6565(3) 0.1229(3) 0.0346(12) Uani 1 1 d . . .
H44A H 0.2791 0.6788 0.1682 0.052 Uiso 1 1 calc R U .
H44B H 0.2592 0.6327 0.0753 0.052 Uiso 1 1 calc R U .
H44C H 0.1720 0.6102 0.1326 0.052 Uiso 1 1 calc R U .
C45 C -0.0971(3) 0.5905(3) 0.1115(3) 0.0238(10) Uani 1 1 d . . .
H45A H -0.1245 0.6348 0.1467 0.036 Uiso 1 1 calc R U .
H45B H -0.1458 0.5590 0.0653 0.036 Uiso 1 1 calc R U .
H45C H -0.0324 0.6193 0.0942 0.036 Uiso 1 1 calc R U .
C46 C -0.0794(3) 0.5264(3) 0.1552(2) 0.0191(9) Uani 1 1 d . . .
H46 H -0.1466 0.4951 0.1697 0.023 Uiso 1 1 calc R U .
C47 C -0.0338(4) 0.4586(3) 0.1011(3) 0.0274(10) Uani 1 1 d . . .
H47A H 0.0279 0.4888 0.0810 0.041 Uiso 1 1 calc R U .
H47B H -0.0836 0.4230 0.0566 0.041 Uiso 1 1 calc R U .
H47C H -0.0165 0.4206 0.1309 0.041 Uiso 1 1 calc R U .
C48 C -0.0098(3) 0.5395(3) 0.2881(2) 0.0173(9) Uani 1 1 d . . .
C49 C -0.0700(3) 0.4476(3) 0.2859(3) 0.0228(10) Uani 1 1 d . . .
H49A H -0.0235 0.4102 0.2829 0.034 Uiso 1 1 calc R U .
H49B H -0.1196 0.4242 0.2396 0.034 Uiso 1 1 calc R U .
H49C H -0.1060 0.4489 0.3340 0.034 Uiso 1 1 calc R U .
C50 C 0.1459(4) 0.5165(3) 0.4169(3) 0.0270(10) Uani 1 1 d . . .
H50A H 0.1286 0.4656 0.3704 0.041 Uiso 1 1 calc R U .
H50B H 0.1507 0.4967 0.4645 0.041 Uiso 1 1 calc R U .
H50C H 0.2115 0.5558 0.4118 0.041 Uiso 1 1 calc R U .
C51 C 0.0632(3) 0.5652(3) 0.4231(2) 0.0165(8) Uani 1 1 d . . .
H51 H -0.0027 0.5248 0.4300 0.020 Uiso 1 1 calc R U .
C52 C 0.0878(3) 0.6456(3) 0.4935(2) 0.0201(9) Uani 1 1 d . . .
H52A H 0.1500 0.6875 0.4860 0.030 Uiso 1 1 calc R U .
H52B H 0.0982 0.6283 0.5417 0.030 Uiso 1 1 calc R U .
H52C H 0.0312 0.6729 0.4983 0.030 Uiso 1 1 calc R U .
C53A C 0.3914(10) 0.8632(8) 0.3297(8) 0.027(3) Uani 0.5 1 d . . P
H53A H 0.3788 0.8541 0.2722 0.033 Uiso 0.5 1 calc R U P
H53B H 0.3622 0.9114 0.3569 0.033 Uiso 0.5 1 calc R U P
C53B C 0.3926(9) 0.8264(8) 0.3034(7) 0.022(2) Uani 0.5 1 d . . P
H53C H 0.3639 0.8032 0.2477 0.026 Uiso 0.5 1 calc R U P
H53D H 0.3718 0.8812 0.3240 0.026 Uiso 0.5 1 calc R U P
C54 C 0.5149(7) 0.7800(6) 0.1996(5) 0.025(2) Uani 0.5 1 d . . P
H54A H 0.4657 0.7246 0.1992 0.038 Uiso 0.5 1 calc R U P
H54B H 0.5823 0.7701 0.1907 0.038 Uiso 0.5 1 calc R U P
H54C H 0.4934 0.8027 0.1576 0.038 Uiso 0.5 1 calc R U P
C55 C 0.5807(4) 0.9686(3) 0.2871(3) 0.0418(13) Uani 1 1 d . . .
H55A H 0.6446 0.9679 0.2622 0.063 Uiso 1 1 calc R U .
H55B H 0.5952 1.0109 0.3394 0.063 Uiso 1 1 calc R U .
H55C H 0.5350 0.9856 0.2543 0.063 Uiso 1 1 calc R U .
C56 C 0.5989(4) 0.8305(4) 0.3686(3) 0.0387(13) Uani 1 1 d . . .
H56A H 0.5617 0.7852 0.3926 0.058 Uiso 1 1 calc R U .
H56B H 0.6585 0.8680 0.4040 0.058 Uiso 1 1 calc R U .
H56C H 0.6212 0.8025 0.3180 0.058 Uiso 1 1 calc R U .
C57 C 0.5044(7) 0.9662(6) 0.4513(5) 0.030(2) Uani 0.5 1 d . . P
H57A H 0.5723 1.0007 0.4762 0.044 Uiso 0.5 1 calc R U P
H57B H 0.4708 0.9294 0.4844 0.044 Uiso 0.5 1 calc R U P
H57C H 0.4636 1.0059 0.4453 0.044 Uiso 0.5 1 calc R U P
N1 N 0.4464(3) 0.4424(2) 0.27736(19) 0.0178(7) Uani 1 1 d . . .
N2 N 0.4967(3) 0.4176(2) 0.15438(19) 0.0173(7) Uani 1 1 d . . .
N3 N 0.2717(3) 0.2808(2) 0.1402(2) 0.0209(8) Uani 1 1 d . . .
N4 N 0.3440(3) 0.1704(2) 0.0962(2) 0.0215(8) Uani 1 1 d . . .
N5 N 0.3257(3) 0.2038(2) 0.2912(2) 0.0220(8) Uani 1 1 d . . .
N6 N 0.4899(3) 0.2675(2) 0.33406(19) 0.0163(7) Uani 1 1 d . . .
N7 N 0.0611(2) 0.8347(2) 0.42438(19) 0.0155(7) Uani 1 1 d . . .
N8 N -0.0835(3) 0.7305(2) 0.3764(2) 0.0173(7) Uani 1 1 d . . .
N9 N 0.0135(3) 0.8259(2) 0.2389(2) 0.0211(8) Uani 1 1 d . . .
N10 N 0.1306(3) 0.7603(2) 0.18039(19) 0.0189(8) Uani 1 1 d . . .
N11 N -0.0140(3) 0.5752(2) 0.22822(19) 0.0176(7) Uani 1 1 d . . .
N12 N 0.0502(3) 0.5926(2) 0.35118(19) 0.0167(7) Uani 1 1 d . . .
Si1 Si 0.81767(9) 0.15476(8) 0.17877(7) 0.0190(2) Uani 1 1 d . . .
Si2A Si 0.51698(18) 0.89556(16) 0.35256(16) 0.0213(5) Uani 0.5 1 d . . P
Si2B Si 0.52093(18) 0.86141(16) 0.29734(16) 0.0207(5) Uani 0.5 1 d . . P
Te1 Te 0.65480(2) 0.26999(2) 0.14649(2) 0.01782(7) Uani 1 1 d . . .
Te2 Te 0.30528(2) 0.73913(2) 0.36044(2) 0.02328(7) Uani 1 1 d . . .
Th1 Th 0.43775(2) 0.28949(2) 0.20897(2) 0.01441(5) Uani 1 1 d . . .
Th2 Th 0.07401(2) 0.72527(2) 0.30370(2) 0.01397(5) Uani 1 1 d . . .

loop_
_atom_site_aniso_label
_atom_site_aniso_U_11
_atom_site_aniso_U_22
_atom_site_aniso_U_33
_atom_site_aniso_U_23
_atom_site_aniso_U_13
_atom_site_aniso_U_12
C1 0.026(3) 0.035(3) 0.015(2) 0.0050(19) 0.0067(18) 0.014(2)
C2 0.020(2) 0.028(2) 0.016(2) 0.0030(18) 0.0031(17) 0.0136(18)
C3 0.026(3) 0.028(2) 0.022(2) -0.0013(19) 0.0064(19) 0.010(2)
C4 0.016(2) 0.020(2) 0.019(2) 0.0049(17) -0.0029(17) 0.0046(17)
C5 0.031(3) 0.025(2) 0.025(2) 0.0094(19) 0.008(2) 0.016(2)
C6 0.024(2) 0.030(2) 0.022(2) 0.0087(19) 0.0022(19) 0.0039(19)
C7 0.018(2) 0.025(2) 0.013(2) 0.0073(17) 0.0011(17) 0.0062(17)
C8 0.022(2) 0.029(2) 0.016(2) 0.0066(18) 0.0058(18) 0.0091(19)
C9 0.026(3) 0.046(3) 0.024(2) 0.011(2) 0.003(2) 0.022(2)
C10 0.019(2) 0.037(3) 0.020(2) 0.007(2) -0.0024(18) 0.013(2)
C11 0.043(3) 0.062(4) 0.031(3) 0.023(3) 0.011(2) 0.035(3)
C12 0.014(2) 0.030(2) 0.018(2) 0.0080(19) 0.0004(17) 0.0032(18)
C13 0.021(3) 0.044(3) 0.034(3) -0.005(2) -0.013(2) 0.010(2)
C14 0.036(3) 0.029(3) 0.022(2) 0.001(2) 0.004(2) 0.010(2)
C15 0.020(2) 0.021(2) 0.023(2) 0.0006(18) -0.0036(18) 0.0020(18)
C16 0.019(2) 0.025(2) 0.035(3) 0.006(2) 0.002(2) 0.0029(19)
C17 0.013(2) 0.062(4) 0.047(3) 0.029(3) 0.005(2) 0.003(2)
C18 0.020(2) 0.038(3) 0.025(2) 0.015(2) 0.0045(19) 0.002(2)
C19 0.037(3) 0.040(3) 0.047(3) 0.013(3) 0.018(3) -0.006(2)
C20 0.020(2) 0.023(2) 0.017(2) 0.0060(18) 0.0022(17) 0.0045(18)
C21 0.027(3) 0.057(3) 0.031(3) 0.025(3) 0.004(2) 0.001(2)
C22 0.027(3) 0.032(3) 0.029(3) 0.004(2) -0.008(2) 0.013(2)
C23 0.021(2) 0.029(2) 0.015(2) 0.0033(18) -0.0029(17) 0.0097(19)
C24 0.020(3) 0.040(3) 0.039(3) 0.006(2) -0.007(2) 0.002(2)
C25 0.020(2) 0.018(2) 0.021(2) 0.0040(17) -0.0043(18) 0.0059(17)
C26 0.020(2) 0.025(2) 0.026(2) 0.0031(19) -0.0060(19) 0.0037(18)
C27 0.031(3) 0.066(4) 0.041(3) 0.026(3) 0.017(2) 0.023(3)
C28 0.033(3) 0.030(3) 0.043(3) 0.001(2) -0.007(2) 0.017(2)
C29 0.025(3) 0.024(2) 0.031(3) 0.006(2) 0.001(2) -0.0013(19)
C30 0.023(2) 0.016(2) 0.021(2) 0.0035(17) 0.0002(18) 0.0056(17)
C31 0.035(3) 0.027(2) 0.022(2) 0.0030(19) -0.006(2) 0.007(2)
C32 0.024(2) 0.019(2) 0.015(2) 0.0103(17) 0.0024(17) 0.0105(18)
C33 0.028(3) 0.027(2) 0.021(2) 0.0046(19) 0.0078(19) 0.009(2)
C34 0.018(2) 0.033(3) 0.030(2) 0.015(2) 0.0036(19) 0.0008(19)
C35 0.017(2) 0.022(2) 0.022(2) 0.0131(18) 0.0096(18) 0.0030(17)
C36 0.014(2) 0.029(2) 0.025(2) 0.0098(19) 0.0034(18) 0.0025(18)
C37 0.077(4) 0.053(4) 0.030(3) 0.013(3) 0.004(3) 0.050(3)
C38 0.030(3) 0.028(2) 0.024(2) 0.014(2) 0.001(2) 0.011(2)
C39 0.026(3) 0.037(3) 0.078(4) 0.031(3) 0.017(3) 0.016(2)
C40 0.023(2) 0.020(2) 0.015(2) 0.0049(17) 0.0003(18) -0.0041(18)
C41 0.032(3) 0.040(3) 0.029(3) 0.015(2) 0.004(2) 0.012(2)
C42 0.022(3) 0.048(3) 0.032(3) 0.018(2) 0.010(2) 0.002(2)
C43 0.018(2) 0.035(3) 0.016(2) 0.0005(19) 0.0041(18) 0.0033(19)
C44 0.033(3) 0.037(3) 0.026(3) -0.005(2) 0.010(2) 0.009(2)
C45 0.021(2) 0.028(2) 0.021(2) 0.0057(19) -0.0024(18) 0.0054(19)
C46 0.015(2) 0.021(2) 0.017(2) 0.0025(17) -0.0009(17) 0.0009(17)
C47 0.028(3) 0.029(3) 0.019(2) 0.0001(19) -0.0026(19) 0.005(2)
C48 0.015(2) 0.018(2) 0.018(2) 0.0042(17) 0.0010(17) 0.0040(17)
C49 0.022(2) 0.021(2) 0.024(2) 0.0091(18) -0.0005(19) 0.0004(18)
C50 0.033(3) 0.035(3) 0.021(2) 0.009(2) 0.001(2) 0.021(2)
C51 0.018(2) 0.019(2) 0.014(2) 0.0063(17) 0.0001(16) 0.0059(17)
C52 0.021(2) 0.021(2) 0.017(2) 0.0043(17) 0.0001(17) 0.0043(18)
C53A 0.030(6) 0.020(7) 0.039(8) 0.007(5) 0.024(6) 0.018(6)
C53B 0.014(5) 0.031(7) 0.023(6) 0.016(5) 0.001(5) 0.005(5)
C54 0.024(5) 0.024(5) 0.027(5) 0.005(4) 0.009(4) 0.005(4)
C55 0.036(3) 0.040(3) 0.047(3) 0.015(3) 0.008(3) 0.004(2)
C56 0.025(3) 0.054(3) 0.034(3) 0.012(3) -0.004(2) 0.004(2)
C57 0.025(5) 0.032(5) 0.031(5) 0.005(4) 0.000(4) 0.010(4)
N1 0.0167(19) 0.0257(19) 0.0128(17) 0.0053(15) 0.0047(14) 0.0086(15)
N2 0.0168(19) 0.0208(18) 0.0166(18) 0.0077(15) 0.0048(14) 0.0065(14)
N3 0.0161(19) 0.029(2) 0.0184(18) 0.0061(16) -0.0023(15) 0.0088(15)
N4 0.0151(19) 0.026(2) 0.0211(19) 0.0019(15) -0.0009(15) 0.0069(15)
N5 0.0123(18) 0.031(2) 0.0238(19) 0.0125(16) 0.0025(15) 0.0019(15)
N6 0.0139(18) 0.0200(18) 0.0158(17) 0.0058(14) 0.0004(14) 0.0053(14)
N7 0.0139(18) 0.0168(17) 0.0154(17) 0.0036(14) 0.0033(14) 0.0042(14)
N8 0.0139(18) 0.0198(18) 0.0176(18) 0.0056(14) 0.0035(14) 0.0025(14)
N9 0.026(2) 0.0241(19) 0.0177(18) 0.0081(15) 0.0051(15) 0.0114(16)
N10 0.0173(19) 0.0238(19) 0.0134(17) 0.0035(14) 0.0060(14) 0.0028(15)
N11 0.0169(19) 0.0194(18) 0.0158(17) 0.0033(14) -0.0015(14) 0.0051(14)
N12 0.0176(19) 0.0172(17) 0.0147(17) 0.0030(14) -0.0011(14) 0.0053(14)
Si1 0.0171(6) 0.0213(6) 0.0200(6) 0.0052(5) 0.0008(5) 0.0078(5)
Si2A 0.0184(13) 0.0235(13) 0.0179(14) 0.0034(11) 0.0010(10) 0.0004(10)
Si2B 0.0168(13) 0.0207(12) 0.0228(14) 0.0050(11) 0.0032(10) 0.0029(10)
Te1 0.01370(14) 0.02087(14) 0.02059(14) 0.00708(11) 0.00237(11) 0.00610(11)
Te2 0.01302(15) 0.03008(16) 0.02501(15) 0.00510(12) 0.00184(12) 0.00512(12)
Th1 0.01094(8) 0.01980(8) 0.01380(8) 0.00616(6) 0.00085(6) 0.00481(6)
Th2 0.01176(8) 0.01657(8) 0.01353(8) 0.00450(6) 0.00274(6) 0.00317(6)

loop_
_atom_type_symbol
_atom_type_description
_atom_type_scat_dispersion_real
_atom_type_scat_dispersion_imag
_atom_type_scat_source
C C 0.0033 0.0016 'International Tables Vol C Tables 4.2.6.8 and 6.1.1.4'
H H 0.0000 0.0000 'International Tables Vol C Tables 4.2.6.8 and 6.1.1.4'
N N 0.0061 0.0033 'International Tables Vol C Tables 4.2.6.8 and 6.1.1.4'
Si Si 0.0817 0.0704 'International Tables Vol C Tables 4.2.6.8 and 6.1.1.4'
Te Te -0.5308 1.6751 'International Tables Vol C Tables 4.2.6.8 and 6.1.1.4'
Th Th -7.2400 8.8979 'International Tables Vol C Tables 4.2.6.8 and 6.1.1.4'

loop_
_geom_angle_atom_site_label_1
_geom_angle_atom_site_label_2
_geom_angle_atom_site_label_3
_geom_angle
C2 C1 H1A 109.5
C2 C1 H1B 109.5
H1A C1 H1B 109.5
C2 C1 H1C 109.5
H1A C1 H1C 109.5
H1B C1 H1C 109.5
N1 C2 C1 108.3(3)
N1 C2 C3 112.3(3)
C1 C2 C3 110.1(4)
N1 C2 H2 108.7
C1 C2 H2 108.7
C3 C2 H2 108.7
C2 C3 H3A 109.5
C2 C3 H3B 109.5
H3A C3 H3B 109.5
C2 C3 H3C 109.5
H3A C3 H3C 109.5
H3B C3 H3C 109.5
N2 C4 N1 114.4(4)
N2 C4 C5 122.1(4)
N1 C4 C5 123.5(4)
N2 C4 Th1 58.4(2)
N1 C4 Th1 57.1(2)
C5 C4 Th1 168.7(3)
C4 C5 H5A 109.5
C4 C5 H5B 109.5
H5A C5 H5B 109.5
C4 C5 H5C 109.5
H5A C5 H5C 109.5
H5B C5 H5C 109.5
C7 C6 H6A 109.5
C7 C6 H6B 109.5
H6A C6 H6B 109.5
C7 C6 H6C 109.5
H6A C6 H6C 109.5
H6B C6 H6C 109.5
N2 C7 C8 109.7(3)
N2 C7 C6 111.3(3)
C8 C7 C6 110.6(4)
N2 C7 H7 108.4
C8 C7 H7 108.4
C6 C7 H7 108.4
C7 C8 H8A 109.5
C7 C8 H8B 109.5
H8A C8 H8B 109.5
C7 C8 H8C 109.5
H8A C8 H8C 109.5
H8B C8 H8C 109.5
C10 C9 H9A 109.5
C10 C9 H9B 109.5
H9A C9 H9B 109.5
C10 C9 H9C 109.5
H9A C9 H9C 109.5
H9B C9 H9C 109.5
N3 C10 C9 110.0(3)
N3 C10 C11 111.4(4)
C9 C10 C11 110.8(4)
N3 C10 H10 108.1
C9 C10 H10 108.1
C11 C10 H10 108.1
C10 C11 H11A 109.5
C10 C11 H11B 109.5
H11A C11 H11B 109.5
C10 C11 H11C 109.5
H11A C11 H11C 109.5
H11B C11 H11C 109.5
N3 C12 N4 115.2(4)
N3 C12 C13 124.3(4)
N4 C12 C13 120.5(4)
N3 C12 Th1 58.6(2)
N4 C12 Th1 56.6(2)
C13 C12 Th1 176.7(3)
C12 C13 H13A 109.5
C12 C13 H13B 109.5
H13A C13 H13B 109.5
C12 C13 H13C 109.5
H13A C13 H13C 109.5
H13B C13 H13C 109.5
C15 C14 H14A 109.5
C15 C14 H14B 109.5
H14A C14 H14B 109.5
C15 C14 H14C 109.5
H14A C14 H14C 109.5
H14B C14 H14C 109.5
N4 C15 C16 109.2(3)
N4 C15 C14 111.4(4)
C16 C15 C14 110.8(4)
N4 C15 H15 108.4
C16 C15 H15 108.4
C14 C15 H15 108.4
C15 C16 H16A 109.5
C15 C16 H16B 109.5
H16A C16 H16B 109.5
C15 C16 H16C 109.5
H16A C16 H16C 109.5
H16B C16 H16C 109.5
C18 C17 H17A 109.5
C18 C17 H17B 109.5
H17A C17 H17B 109.5
C18 C17 H17C 109.5
H17A C17 H17C 109.5
H17B C17 H17C 109.5
N5 C18 C19 110.7(4)
N5 C18 C17 110.3(4)
C19 C18 C17 111.8(4)
N5 C18 H18 108.0
C19 C18 H18 108.0
C17 C18 H18 108.0
C18 C19 H19A 109.5
C18 C19 H19B 109.5
H19A C19 H19B 109.5
C18 C19 H19C 109.5
H19A C19 H19C 109.5
H19B C19 H19C 109.5
N5 C20 N6 114.4(4)
N5 C20 C21 122.3(4)
N6 C20 C21 123.3(4)
N5 C20 Th1 59.1(2)
N6 C20 Th1 55.4(2)
C21 C20 Th1 178.3(3)
C20 C21 H21A 109.5
C20 C21 H21B 109.5
H21A C21 H21B 109.5
C20 C21 H21C 109.5
H21A C21 H21C 109.5
H21B C21 H21C 109.5
C23 C22 H22A 109.5
C23 C22 H22B 109.5
H22A C22 H22B 109.5
C23 C22 H22C 109.5
H22A C22 H22C 109.5
H22B C22 H22C 109.5
N6 C23 C22 111.0(3)
N6 C23 C24 109.5(3)
C22 C23 C24 111.1(4)
N6 C23 H23 108.4
C22 C23 H23 108.4
C24 C23 H23 108.4
C23 C24 H24A 109.5
C23 C24 H24B 109.5
H24A C24 H24B 109.5
C23 C24 H24C 109.5
H24A C24 H24C 109.5
H24B C24 H24C 109.5
Si1 C25 Te1 113.0(2)
Si1 C25 H25A 109.0
Te1 C25 H25A 109.0
Si1 C25 H25B 109.0
Te1 C25 H25B 109.0
H25A C25 H25B 107.8
Si1 C26 H26A 109.5
Si1 C26 H26B 109.5
H26A C26 H26B 109.5
Si1 C26 H26C 109.5
H26A C26 H26C 109.5
H26B C26 H26C 109.5
Si1 C27 H27A 109.5
Si1 C27 H27B 109.5
H27A C27 H27B 109.5
Si1 C27 H27C 109.5
H27A C27 H27C 109.5
H27B C27 H27C 109.5
Si1 C28 H28A 109.5
Si1 C28 H28B 109.5
H28A C28 H28B 109.5
Si1 C28 H28C 109.5
H28A C28 H28C 109.5
H28B C28 H28C 109.5
C30 C29 H29A 109.5
C30 C29 H29B 109.5
H29A C29 H29B 109.5
C30 C29 H29C 109.5
H29A C29 H29C 109.5
H29B C29 H29C 109.5
N7 C30 C31 111.6(3)
N7 C30 C29 108.7(3)
C31 C30 C29 110.2(4)
N7 C30 H30 108.8
C31 C30 H30 108.8
C29 C30 H30 108.8
C30 C31 H31A 109.5
C30 C31 H31B 109.5
H31A C31 H31B 109.5
C30 C31 H31C 109.5
H31A C31 H31C 109.5
H31B C31 H31C 109.5
N8 C32 N7 114.4(4)
N8 C32 C33 123.7(4)
N7 C32 C33 121.8(4)
N8 C32 Th2 59.0(2)
N7 C32 Th2 55.5(2)
C33 C32 Th2 176.5(3)
C32 C33 H33A 109.5
C32 C33 H33B 109.5
H33A C33 H33B 109.5
C32 C33 H33C 109.5
H33A C33 H33C 109.5
H33B C33 H33C 109.5
C35 C34 H34A 109.5
C35 C34 H34B 109.5
H34A C34 H34B 109.5
C35 C34 H34C 109.5
H34A C34 H34C 109.5
H34B C34 H34C 109.5
N8 C35 C34 111.8(3)
N8 C35 C36 109.7(3)
C34 C35 C36 109.7(4)
N8 C35 H35 108.6
C34 C35 H35 108.6
C36 C35 H35 108.6
C35 C36 H36A 109.5
C35 C36 H36B 109.5
H36A C36 H36B 109.5
C35 C36 H36C 109.5
H36A C36 H36C 109.5
H36B C36 H36C 109.5
C38 C37 H37A 109.5
C38 C37 H37B 109.5
H37A C37 H37B 109.5
C38 C37 H37C 109.5
H37A C37 H37C 109.5
H37B C37 H37C 109.5
N9 C38 C37 110.3(4)
N9 C38 C39 112.3(4)
C37 C38 C39 111.0(5)
N9 C38 H38 107.7
C37 C38 H38 107.7
C39 C38 H38 107.7
C38 C39 H39A 109.5
C38 C39 H39B 109.5
H39A C39 H39B 109.5
C38 C39 H39C 109.5
H39A C39 H39C 109.5
H39B C39 H39C 109.5
N9 C40 N10 115.1(4)
N9 C40 C41 122.5(4)
N10 C40 C41 122.4(4)
N9 C40 Th2 59.3(2)
N10 C40 Th2 57.1(2)
C41 C40 Th2 167.5(3)
C40 C41 H41A 109.5
C40 C41 H41B 109.5
H41A C41 H41B 109.5
C40 C41 H41C 109.5
H41A C41 H41C 109.5
H41B C41 H41C 109.5
C43 C42 H42A 109.5
C43 C42 H42B 109.5
H42A C42 H42B 109.5
C43 C42 H42C 109.5
H42A C42 H42C 109.5
H42B C42 H42C 109.5
N10 C43 C44 109.4(4)
N10 C43 C42 111.5(4)
C44 C43 C42 110.2(4)
N10 C43 H43 108.6
C44 C43 H43 108.6
C42 C43 H43 108.6
C43 C44 H44A 109.5
C43 C44 H44B 109.5
H44A C44 H44B 109.5
C43 C44 H44C 109.5
H44A C44 H44C 109.5
H44B C44 H44C 109.5
C46 C45 H45A 109.5
C46 C45 H45B 109.5
H45A C45 H45B 109.5
C46 C45 H45C 109.5
H45A C45 H45C 109.5
H45B C45 H45C 109.5
N11 C46 C45 109.1(3)
N11 C46 C47 112.6(3)
C45 C46 C47 109.6(4)
N11 C46 H46 108.5
C45 C46 H46 108.5
C47 C46 H46 108.5
C46 C47 H47A 109.5
C46 C47 H47B 109.5
H47A C47 H47B 109.5
C46 C47 H47C 109.5
H47A C47 H47C 109.5
H47B C47 H47C 109.5
N12 C48 N11 114.4(4)
N12 C48 C49 122.3(4)
N11 C48 C49 123.3(4)
N12 C48 Th2 58.1(2)
N11 C48 Th2 57.2(2)
C49 C48 Th2 169.7(3)
C48 C49 H49A 109.5
C48 C49 H49B 109.5
H49A C49 H49B 109.5
C48 C49 H49C 109.5
H49A C49 H49C 109.5
H49B C49 H49C 109.5
C51 C50 H50A 109.5
C51 C50 H50B 109.5
H50A C50 H50B 109.5
C51 C50 H50C 109.5
H50A C50 H50C 109.5
H50B C50 H50C 109.5
N12 C51 C52 108.7(3)
N12 C51 C50 111.3(3)
C52 C51 C50 111.3(3)
N12 C51 H51 108.5
C52 C51 H51 108.5
C50 C51 H51 108.5
C51 C52 H52A 109.5
C51 C52 H52B 109.5
H52A C52 H52B 109.5
C51 C52 H52C 109.5
H52A C52 H52C 109.5
H52B C52 H52C 109.5
Si2A C53A Te2 116.5(7)
Si2A C53A H53A 108.2
Te2 C53A H53A 108.2
Si2A C53A H53B 108.2
Te2 C53A H53B 108.2
H53A C53A H53B 107.3
Si2B C53B Te2 132.3(6)
Si2B C53B H53C 104.2
Te2 C53B H53C 104.2
Si2B C53B H53D 104.2
Te2 C53B H53D 104.2
H53C C53B H53D 105.5
Si2B C54 H54A 109.5
Si2B C54 H54B 109.5
H54A C54 H54B 109.5
Si2B C54 H54C 109.5
H54A C54 H54C 109.5
H54B C54 H54C 109.5
Si2B C55 Si2A 30.80(13)
Si2B C55 H55A 109.5
Si2A C55 H55A 126.9
Si2B C55 H55B 109.5
Si2A C55 H55B 79.1
H55A C55 H55B 109.5
Si2B C55 H55C 109.5
Si2A C55 H55C 116.6
H55A C55 H55C 109.5
H55B C55 H55C 109.5
Si2A C56 Si2B 31.41(13)
Si2A C56 H56A 109.5
Si2B C56 H56A 115.8
Si2A C56 H56B 109.5
Si2B C56 H56B 127.9
H56A C56 H56B 109.5
Si2A C56 H56C 109.5
Si2B C56 H56C 78.7
H56A C56 H56C 109.5
H56B C56 H56C 109.5
Si2A C57 H57A 109.5
Si2A C57 H57B 109.5
H57A C57 H57B 109.5
Si2A C57 H57C 109.5
H57A C57 H57C 109.5
H57B C57 H57C 109.5
C4 N1 C2 121.6(3)
C4 N1 Th1 95.7(2)
C2 N1 Th1 140.8(3)
C4 N2 C7 121.8(3)
C4 N2 Th1 94.4(2)
C7 N2 Th1 141.5(3)
C12 N3 C10 120.5(3)
C12 N3 Th1 94.8(2)
C10 N3 Th1 143.6(3)
C12 N4 C15 121.9(3)
C12 N4 Th1 96.2(3)
C15 N4 Th1 141.5(3)
C20 N5 C18 120.2(4)
C20 N5 Th1 94.1(3)
C18 N5 Th1 145.0(3)
C20 N6 C23 121.2(3)
C20 N6 Th1 98.0(2)
C23 N6 Th1 140.9(3)
C32 N7 C30 122.4(3)
C32 N7 Th2 97.6(2)
C30 N7 Th2 140.0(3)
C32 N8 C35 120.3(3)
C32 N8 Th2 94.2(2)
C35 N8 Th2 144.1(3)
C40 N9 C38 119.8(4)
C40 N9 Th2 93.7(3)
C38 N9 Th2 145.1(3)
C40 N10 C43 120.2(4)
C40 N10 Th2 95.6(2)
C43 N10 Th2 141.2(3)
C48 N11 C46 121.3(3)
C48 N11 Th2 95.5(2)
C46 N11 Th2 141.3(3)
C48 N12 C51 122.1(3)
C48 N12 Th2 94.7(2)
C51 N12 Th2 141.6(2)
C26 Si1 C25 112.0(2)
C26 Si1 C27 111.2(2)
C25 Si1 C27 109.1(2)
C26 Si1 C28 108.0(2)
C25 Si1 C28 109.2(2)
C27 Si1 C28 107.2(3)
Si2B Si2A C53A 84.9(5)
Si2B Si2A C56 79.0(3)
C53A Si2A C56 127.7(5)
Si2B Si2A C57 174.5(4)
C53A Si2A C57 92.7(5)
C56 Si2A C57 106.4(4)
Si2B Si2A C55 67.1(3)
C53A Si2A C55 109.5(5)
C56 Si2A C55 109.1(3)
C57 Si2A C55 109.2(4)
Si2A Si2B C53B 81.0(5)
Si2A Si2B C55 82.1(3)
C53B Si2B C55 122.1(5)
Si2A Si2B C54 169.6(4)
C53B Si2B C54 92.4(5)
C55 Si2B C54 108.3(4)
Si2A Si2B C56 69.6(3)
C53B Si2B C56 113.4(4)
C55 Si2B C56 111.3(3)
C54 Si2B C56 106.3(4)
C25 Te1 Th1 110.82(12)
C53B Te2 C53A 16.8(3)
C53B Te2 Th2 103.4(3)
C53A Te2 Th2 101.2(3)
N6 Th1 N1 89.46(11)
N6 Th1 N4 123.95(11)
N1 Th1 N4 140.25(11)
N6 Th1 N2 129.97(11)
N1 Th1 N2 54.01(11)
N4 Th1 N2 104.58(11)
N6 Th1 N3 135.34(11)
N1 Th1 N3 87.85(11)
N4 Th1 N3 53.78(11)
N2 Th1 N3 81.77(11)
N6 Th1 N5 53.48(11)
N1 Th1 N5 103.27(12)
N4 Th1 N5 84.47(12)
N2 Th1 N5 153.42(11)
N3 Th1 N5 83.95(11)
N6 Th1 C4 112.89(11)
N1 Th1 C4 27.21(11)
N4 Th1 C4 122.55(11)
N2 Th1 C4 27.16(11)
N3 Th1 C4 80.95(11)
N5 Th1 C4 127.98(12)
N6 Th1 C12 136.24(11)
N1 Th1 C12 113.76(12)
N4 Th1 C12 27.18(12)
N2 Th1 C12 92.63(11)
N3 Th1 C12 26.62(12)
N5 Th1 C12 84.32(11)
C4 Th1 C12 101.61(12)
N6 Th1 C20 26.68(11)
N1 Th1 C20 97.77(11)
N4 Th1 C20 104.56(12)
N2 Th1 C20 149.93(11)
N3 Th1 C20 110.09(12)
N5 Th1 C20 26.82(11)
C4 Th1 C20 124.89(12)
C12 Th1 C20 110.32(12)
N6 Th1 Te1 89.04(8)
N1 Th1 Te1 111.28(8)
N4 Th1 Te1 91.96(8)
N2 Th1 Te1 76.99(8)
N3 Th1 Te1 132.96(8)
N5 Th1 Te1 128.36(8)
C4 Th1 Te1 96.88(8)
C12 Th1 Te1 113.36(8)
C20 Th1 Te1 109.22(8)
N7 Th2 N11 140.02(11)
N7 Th2 N10 124.03(11)
N11 Th2 N10 90.02(11)
N7 Th2 N12 101.47(11)
N11 Th2 N12 54.17(11)
N10 Th2 N12 133.47(11)
N7 Th2 N9 82.77(11)
N11 Th2 N9 106.53(11)
N10 Th2 N9 53.82(12)
N12 Th2 N9 153.75(12)
N7 Th2 N8 53.63(11)
N11 Th2 N8 88.40(11)
N10 Th2 N8 133.65(11)
N12 Th2 N8 79.60(11)
N9 Th2 N8 82.48(11)
N7 Th2 C48 120.78(11)
N11 Th2 C48 27.29(11)
N10 Th2 C48 114.45(11)
N12 Th2 C48 27.18(11)
N9 Th2 C48 130.28(11)
N8 Th2 C48 80.37(11)
N7 Th2 C40 106.23(11)
N11 Th2 C40 95.83(11)
N10 Th2 C40 27.21(12)
N12 Th2 C40 149.60(11)
N9 Th2 C40 27.05(12)
N8 Th2 C40 107.11(12)
C48 Th2 C40 123.11(11)
N7 Th2 C32 26.82(11)
N11 Th2 C32 114.16(12)
N10 Th2 C32 135.54(11)
N12 Th2 C32 89.58(11)
N9 Th2 C32 82.85(11)
N8 Th2 C32 26.85(11)
C48 Th2 C32 100.42(11)
C40 Th2 C32 109.87(11)
N7 Th2 Te2 90.87(8)
N11 Th2 Te2 111.02(8)
N10 Th2 Te2 90.44(8)
N12 Th2 Te2 78.68(8)
N9 Th2 Te2 127.42(8)
N8 Th2 Te2 132.81(8)
C48 Th2 Te2 97.52(8)
C40 Th2 Te2 112.75(9)
C32 Th2 Te2 112.22(8)

loop_
_geom_bond_atom_site_label_1
_geom_bond_atom_site_label_2
_geom_bond_distance
C1 C2 1.508(6)
C1 H1A 0.9800
C1 H1B 0.9800
C1 H1C 0.9800
C2 N1 1.475(5)
C2 C3 1.530(6)
C2 H2 1.0000
C3 H3A 0.9800
C3 H3B 0.9800
C3 H3C 0.9800
C4 N2 1.332(5)
C4 N1 1.337(5)
C4 C5 1.518(6)
C4 Th1 2.910(4)
C5 H5A 0.9800
C5 H5B 0.9800
C5 H5C 0.9800
C6 C7 1.519(6)
C6 H6A 0.9800
C6 H6B 0.9800
C6 H6C 0.9800
C7 N2 1.464(5)
C7 C8 1.519(6)
C7 H7 1.0000
C8 H8A 0.9800
C8 H8B 0.9800
C8 H8C 0.9800
C9 C10 1.512(6)
C9 H9A 0.9800
C9 H9B 0.9800
C9 H9C 0.9800
C10 N3 1.489(5)
C10 C11 1.515(7)
C10 H10 1.0000
C11 H11A 0.9800
C11 H11B 0.9800
C11 H11C 0.9800
C12 N3 1.315(6)
C12 N4 1.344(5)
C12 C13 1.516(6)
C12 Th1 2.925(4)
C13 H13A 0.9800
C13 H13B 0.9800
C13 H13C 0.9800
C14 C15 1.522(6)
C14 H14A 0.9800
C14 H14B 0.9800
C14 H14C 0.9800
C15 N4 1.465(5)
C15 C16 1.521(6)
C15 H15 1.0000
C16 H16A 0.9800
C16 H16B 0.9800
C16 H16C 0.9800
C17 C18 1.518(7)
C17 H17A 0.9800
C17 H17B 0.9800
C17 H17C 0.9800
C18 N5 1.472(6)
C18 C19 1.514(7)
C18 H18 1.0000
C19 H19A 0.9800
C19 H19B 0.9800
C19 H19C 0.9800
C20 N5 1.331(5)
C20 N6 1.334(5)
C20 C21 1.513(6)
C20 Th1 2.943(4)
C21 H21A 0.9800
C21 H21B 0.9800
C21 H21C 0.9800
C22 C23 1.520(6)
C22 H22A 0.9800
C22 H22B 0.9800
C22 H22C 0.9800
C23 N6 1.481(5)
C23 C24 1.532(6)
C23 H23 1.0000
C24 H24A 0.9800
C24 H24B 0.9800
C24 H24C 0.9800
C25 Si1 1.864(4)
C25 Te1 2.189(4)
C25 H25A 0.9900
C25 H25B 0.9900
C26 Si1 1.859(4)
C26 H26A 0.9800
C26 H26B 0.9800
C26 H26C 0.9800
C27 Si1 1.865(5)
C27 H27A 0.9800
C27 H27B 0.9800
C27 H27C 0.9800
C28 Si1 1.873(5)
C28 H28A 0.9800
C28 H28B 0.9800
C28 H28C 0.9800
C29 C30 1.520(6)
C29 H29A 0.9800
C29 H29B 0.9800
C29 H29C 0.9800
C30 N7 1.469(5)
C30 C31 1.517(6)
C30 H30 1.0000
C31 H31A 0.9800
C31 H31B 0.9800
C31 H31C 0.9800
C32 N8 1.328(5)
C32 N7 1.335(5)
C32 C33 1.510(6)
C32 Th2 2.932(4)
C33 H33A 0.9800
C33 H33B 0.9800
C33 H33C 0.9800
C34 C35 1.520(6)
C34 H34A 0.9800
C34 H34B 0.9800
C34 H34C 0.9800
C35 N8 1.489(5)
C35 C36 1.525(6)
C35 H35 1.0000
C36 H36A 0.9800
C36 H36B 0.9800
C36 H36C 0.9800
C37 C38 1.512(7)
C37 H37A 0.9800
C37 H37B 0.9800
C37 H37C 0.9800
C38 N9 1.468(6)
C38 C39 1.516(7)
C38 H38 1.0000
C39 H39A 0.9800
C39 H39B 0.9800
C39 H39C 0.9800
C40 N9 1.332(5)
C40 N10 1.343(6)
C40 C41 1.501(6)
C40 Th2 2.923(4)
C41 H41A 0.9800
C41 H41B 0.9800
C41 H41C 0.9800
C42 C43 1.519(6)
C42 H42A 0.9800
C42 H42B 0.9800
C42 H42C 0.9800
C43 N10 1.480(5)
C43 C44 1.511(7)
C43 H43 1.0000
C44 H44A 0.9800
C44 H44B 0.9800
C44 H44C 0.9800
C45 C46 1.516(6)
C45 H45A 0.9800
C45 H45B 0.9800
C45 H45C 0.9800
C46 N11 1.470(5)
C46 C47 1.530(6)
C46 H46 1.0000
C47 H47A 0.9800
C47 H47B 0.9800
C47 H47C 0.9800
C48 N12 1.331(5)
C48 N11 1.337(5)
C48 C49 1.511(6)
C48 Th2 2.904(4)
C49 H49A 0.9800
C49 H49B 0.9800
C49 H49C 0.9800
C50 C51 1.527(6)
C50 H50A 0.9800
C50 H50B 0.9800
C50 H50C 0.9800
C51 N12 1.470(5)
C51 C52 1.517(5)
C51 H51 1.0000
C52 H52A 0.9800
C52 H52B 0.9800
C52 H52C 0.9800
C53A Si2A 1.667(14)
C53A Te2 2.274(13)
C53A H53A 0.9900
C53A H53B 0.9900
C53B Si2B 1.709(12)
C53B Te2 2.091(11)
C53B H53C 0.9900
C53B H53D 0.9900
C54 Si2B 1.869(9)
C54 H54A 0.9800
C54 H54B 0.9800
C54 H54C 0.9800
C55 Si2B 1.794(6)
C55 Si2A 1.929(6)
C55 H55A 0.9800
C55 H55B 0.9800
C55 H55C 0.9800
C56 Si2A 1.793(6)
C56 Si2B 1.878(5)
C56 H56A 0.9800
C56 H56B 0.9800
C56 H56C 0.9800
C57 Si2A 1.857(9)
C57 H57A 0.9800
C57 H57B 0.9800
C57 H57C 0.9800
N1 Th1 2.454(3)
N2 Th1 2.486(3)
N3 Th1 2.505(3)
N4 Th1 2.457(3)
N5 Th1 2.531(3)
N6 Th1 2.445(3)
N7 Th2 2.439(3)
N8 Th2 2.519(3)
N9 Th2 2.518(3)
N10 Th2 2.468(3)
N11 Th2 2.452(3)
N12 Th2 2.474(3)
Si2A Si2B 0.997(3)
Te1 Th1 3.2275(3)
Te2 Th2 3.2251(3)
